data_7051253
loop_
_publ_author_name
'Susana M. O. Quintal'
'Helena I. S. Nogueira'
'Vitor F\'elix'
'Michael G. B. Drew'

_publ_section_title
;
 Coordination modes of 3-hydroxypicolinic acid: synthesis and crystal
 structures of palladium(II), platinum(II) and rhenium(V) complexes
;
_journal_issue 7
_journal_name_full 'New J. Chem.'
_journal_page_first 511
_journal_page_last 517
_journal_paper_doi 10.1039/a908560b
_journal_volume 24
_journal_year 2000
_chemical_formula_sum 'C43 H35 Cl4 N O3 P2 Pd'
_chemical_formula_weight 923.86
_chemical_name_systematic
; 
 ? 
;
_space_group_IT_number 14
_symmetry_cell_setting monoclinic
_symmetry_space_group_name_Hall '-P 2yn'
_symmetry_space_group_name_H-M 'P 1 21/n 1'
_atom_sites_solution_hydrogens geom
_atom_sites_solution_primary direct
_atom_sites_solution_secondary difmap
_audit_creation_method SHELXL-97
_cell_angle_alpha 90.00
_cell_angle_beta 93.100(10)
_cell_angle_gamma 90.00
_cell_formula_units_Z 4
_cell_length_a 18.628(19)
_cell_length_b 11.548(13)
_cell_length_c 19.43(2)
_cell_measurement_temperature 293(2)
_cell_volume 4174(8)
_computing_structure_refinement 'SHELXL-97 (Sheldrick, 1997)'
_computing_structure_solution 'SHELXS-97 (Sheldrick, 1990)'
_diffrn_ambient_temperature 293(2)
_diffrn_measured_fraction_theta_full 0.848
_diffrn_measured_fraction_theta_max 0.848
_diffrn_radiation_monochromator graphite
_diffrn_radiation_source 'fine-focus sealed tube'
_diffrn_radiation_type MoK\a
_diffrn_radiation_wavelength 0.71073
_diffrn_reflns_av_R_equivalents 0.0237
_diffrn_reflns_av_sigmaI/netI 0.0371
_diffrn_reflns_limit_h_max 22
_diffrn_reflns_limit_h_min -22
_diffrn_reflns_limit_k_max 14
_diffrn_reflns_limit_k_min 0
_diffrn_reflns_limit_l_max 23
_diffrn_reflns_limit_l_min -23
_diffrn_reflns_number 11573
_diffrn_reflns_theta_full 25.94
_diffrn_reflns_theta_max 25.94
_diffrn_reflns_theta_min 2.05
_exptl_absorpt_coefficient_mu 0.817
_exptl_crystal_density_diffrn 1.470
_exptl_crystal_density_method 'not measured'
_exptl_crystal_F_000 1872
_refine_diff_density_max 1.256
_refine_diff_density_min -1.087
_refine_diff_density_rms 0.113
_refine_ls_extinction_coef 0.0011(3)
_refine_ls_extinction_expression Fc^*^=kFc[1+0.001xFc^2^\l^3^/sin(2\q)]^-1/4^
_refine_ls_extinction_method SHELXL
_refine_ls_goodness_of_fit_ref 0.836
_refine_ls_hydrogen_treatment mixed
_refine_ls_matrix_type full
_refine_ls_number_parameters 488
_refine_ls_number_reflns 7263
_refine_ls_number_restraints 0
_refine_ls_restrained_S_all 0.836
_refine_ls_R_factor_all 0.0887
_refine_ls_R_factor_gt 0.0588
_refine_ls_shift/su_max 0.014
_refine_ls_shift/su_mean 0.001
_refine_ls_structure_factor_coef Fsqd
_refine_ls_weighting_details 'w=1/[\s^2^(Fo^2^)+(0.1248P)^2^+23.3956P] where P=(Fo^2^+2Fc^2^)/3'
_refine_ls_weighting_scheme calc
_refine_ls_wR_factor_gt 0.1554
_refine_ls_wR_factor_ref 0.1834
_reflns_number_gt 5299
_reflns_number_total 7263
_reflns_threshold_expression >2sigma(I)
_cod_data_source_file a908560b.txt
_cod_data_source_block S1
_cod_depositor_comments
;
The following automatic conversions were performed:
'_symmetry_cell_setting' value 'Monoclinic' changed to 'monoclinic'
according to '/home/saulius/struct/CIF-dictionaries/cif_core.dic'
dictionary named 'cif_core.dic' version 2.4.1 from 2010-06-29.

Automatic conversion script
Id: cif_fix_enum 1527 2010-12-29 10:47:43Z saulius 

The following automatic conversions were performed:

'_refine_ls_weighting_scheme' value 'calc
w=1/[\s^2^(Fo^2^)+(0.1248P)^2^+23.3956P] where P=(Fo^2^+2Fc^2^)/3'
was changed to 'calc'. New tag '_refine_ls_weighting_details' was
created. The value of the new tag was set to
'w=1/[\s^2^(Fo^2^)+(0.1248P)^2^+23.3956P] where P=(Fo^2^+2Fc^2^)/3'.

Automatic conversion script
Id: cif_fix_values 3143 2015-03-26 13:38:13Z robertas 
;
_cod_original_sg_symbol_H-M P21/n
_cod_database_code 7051253

loop_
_symmetry_equiv_pos_as_xyz
'x, y, z'
'-x+1/2, y+1/2, -z+1/2'
'-x, -y, -z'
'x-1/2, -y-1/2, z-1/2'

loop_
_atom_site_label
_atom_site_type_symbol
_atom_site_fract_x
_atom_site_fract_y
_atom_site_fract_z
_atom_site_U_iso_or_equiv
_atom_site_adp_type
_atom_site_occupancy
_atom_site_calc_flag
_atom_site_refinement_flags
_atom_site_disorder_assembly
_atom_site_disorder_group
Pd Pd 0.47143(2) 0.14903(3) 0.32405(2) 0.03207(17) Uani 1 d . . .
P1 P 0.36225(8) 0.22660(12) 0.35588(7) 0.0336(3) Uani 1 d . . .
P2 P 0.58479(7) 0.09016(12) 0.29309(7) 0.0346(3) Uani 1 d . . .
Cl Cl 0.51943(8) 0.18207(14) 0.43419(7) 0.0477(4) Uani 1 d . . .
O71 O 0.4777(2) 0.3167(4) 0.2252(2) 0.0522(11) Uani 1 d . . .
N1 N 0.4239(2) 0.0914(4) 0.2308(2) 0.0351(10) Uani 1 d . . .
C6 C 0.4171(3) 0.1550(5) 0.1724(3) 0.0388(13) Uani 1 d . . .
O72 O 0.4409(3) 0.3276(5) 0.1146(3) 0.0697(14) Uani 1 d . . .
C21 C 0.3122(3) 0.1375(5) 0.4137(3) 0.0371(12) Uani 1 d . . .
C11 C 0.3771(3) 0.3684(5) 0.3953(3) 0.0441(14) Uani 1 d . . .
C61 C 0.6153(3) -0.0476(5) 0.3286(3) 0.0427(13) Uani 1 d . . .
C46 C 0.6084(4) 0.1642(6) 0.1594(3) 0.0550(17) Uani 1 d . . .
H46 H 0.6236 0.2337 0.1794 0.066 Uiso 1 calc R . .
C35 C 0.2644(4) 0.3574(5) 0.1791(3) 0.0485(15) Uani 1 d . . .
H35 H 0.2678 0.4235 0.1522 0.058 Uiso 1 calc R . .
C36 C 0.3054(3) 0.3487(5) 0.2406(3) 0.0418(13) Uani 1 d . . .
H36 H 0.3364 0.4083 0.2546 0.050 Uiso 1 calc R . .
O25 O 0.3731(3) 0.1690(5) 0.0559(2) 0.0736(15) Uani 1 d . . .
HO25 H 0.3945 0.2308 0.0605 0.088 Uiso 1 calc R . .
C62 C 0.5789(4) -0.1002(5) 0.3817(3) 0.0478(14) Uani 1 d . . .
H62 H 0.5393 -0.0639 0.3993 0.057 Uiso 1 calc R . .
C41 C 0.5901(3) 0.0730(5) 0.2001(3) 0.0407(13) Uani 1 d . . .
C5 C 0.3813(3) 0.1081(6) 0.1139(3) 0.0501(15) Uani 1 d . . .
C22 C 0.3458(3) 0.0443(5) 0.4476(3) 0.0444(14) Uani 1 d . . .
H22 H 0.3941 0.0295 0.4417 0.053 Uiso 1 calc R . .
C23 C 0.3079(4) -0.0264(6) 0.4898(3) 0.0563(17) Uani 1 d . . .
H23 H 0.3310 -0.0877 0.5127 0.068 Uiso 1 calc R . .
C26 C 0.2392(4) 0.1569(6) 0.4238(3) 0.0533(16) Uani 1 d . . .
H26 H 0.2159 0.2192 0.4021 0.064 Uiso 1 calc R . .
C56 C 0.7190(3) 0.1744(7) 0.3477(3) 0.0541(17) Uani 1 d . . .
H56 H 0.7337 0.0976 0.3519 0.065 Uiso 1 calc R . .
C2 C 0.3974(3) -0.0154(5) 0.2336(3) 0.0471(14) Uani 1 d . . .
H2 H 0.4039 -0.0579 0.2741 0.057 Uiso 1 calc R . .
C31 C 0.2997(3) 0.2496(5) 0.2813(3) 0.0375(12) Uani 1 d . . .
C32 C 0.2530(3) 0.1621(5) 0.2587(3) 0.0433(14) Uani 1 d . . .
H32 H 0.2483 0.0963 0.2857 0.052 Uiso 1 calc R . .
C51 C 0.6508(3) 0.1997(6) 0.3199(3) 0.0428(13) Uani 1 d . . .
C7 C 0.4475(3) 0.2756(5) 0.1724(3) 0.0445(14) Uani 1 d . . .
C3 C 0.3605(4) -0.0641(6) 0.1775(4) 0.0577(18) Uani 1 d . . .
H3 H 0.3414 -0.1383 0.1801 0.069 Uiso 1 calc R . .
C66 C 0.6737(4) -0.1050(7) 0.3032(4) 0.0592(18) Uani 1 d . . .
H66 H 0.6981 -0.0722 0.2675 0.071 Uiso 1 calc R . .
C4 C 0.3523(4) -0.0010(7) 0.1173(4) 0.0621(19) Uani 1 d . . .
H4 H 0.3272 -0.0323 0.0791 0.074 Uiso 1 calc R . .
C34 C 0.2188(4) 0.2701(6) 0.1574(3) 0.0588(18) Uani 1 d . . .
H34 H 0.1914 0.2774 0.1162 0.071 Uiso 1 calc R . .
C45 C 0.6040(4) 0.1521(8) 0.0873(4) 0.071(2) Uani 1 d . . .
H45 H 0.6173 0.2131 0.0594 0.085 Uiso 1 calc R . .
C63 C 0.6020(5) -0.2061(6) 0.4078(4) 0.0620(19) Uani 1 d . . .
H63 H 0.5776 -0.2403 0.4431 0.074 Uiso 1 calc R . .
C12 C 0.3355(5) 0.4087(6) 0.4474(4) 0.066(2) Uani 1 d . . .
H12 H 0.2980 0.3640 0.4627 0.080 Uiso 1 calc R . .
C43 C 0.5630(4) -0.0390(7) 0.0981(4) 0.0615(19) Uani 1 d . . .
H43 H 0.5486 -0.1085 0.0776 0.074 Uiso 1 calc R . .
C24 C 0.2361(4) -0.0067(7) 0.4982(4) 0.0631(19) Uani 1 d . . .
H24 H 0.2107 -0.0555 0.5261 0.076 Uiso 1 calc R . .
C52 C 0.6317(4) 0.3151(6) 0.3128(4) 0.0551(17) Uani 1 d . . .
H52 H 0.5864 0.3341 0.2937 0.066 Uiso 1 calc R . .
C33 C 0.2135(4) 0.1716(6) 0.1969(4) 0.0573(17) Uani 1 d . . .
H33 H 0.1833 0.1115 0.1818 0.069 Uiso 1 calc R . .
C44 C 0.5804(4) 0.0514(9) 0.0586(4) 0.073(2) Uani 1 d . . .
H44 H 0.5761 0.0446 0.0109 0.088 Uiso 1 calc R . .
C42 C 0.5663(3) -0.0290(6) 0.1687(3) 0.0478(15) Uani 1 d . . .
H42 H 0.5525 -0.0909 0.1956 0.057 Uiso 1 calc R . .
C54 C 0.7457(4) 0.3759(8) 0.3631(4) 0.064(2) Uani 1 d . . .
H54 H 0.7770 0.4341 0.3786 0.077 Uiso 1 calc R . .
C64 C 0.6599(5) -0.2610(7) 0.3827(4) 0.072(2) Uani 1 d . . .
H64 H 0.6749 -0.3322 0.4007 0.086 Uiso 1 calc R . .
C25 C 0.2016(4) 0.0855(8) 0.4652(4) 0.065(2) Uani 1 d . . .
H25 H 0.1531 0.0990 0.4712 0.078 Uiso 1 calc R . .
C53 C 0.6790(4) 0.4034(6) 0.3335(4) 0.0607(18) Uani 1 d . . .
H53 H 0.6656 0.4804 0.3275 0.073 Uiso 1 calc R . .
C16 C 0.4331(4) 0.4347(6) 0.3741(4) 0.066(2) Uani 1 d . . .
H16 H 0.4614 0.4076 0.3395 0.079 Uiso 1 calc R . .
C13 C 0.3504(7) 0.5161(8) 0.4764(4) 0.092(3) Uani 1 d . . .
H13 H 0.3219 0.5448 0.5103 0.110 Uiso 1 calc R . .
C55 C 0.7656(4) 0.2624(8) 0.3693(4) 0.070(2) Uani 1 d . . .
H55 H 0.8110 0.2438 0.3883 0.084 Uiso 1 calc R . .
C15 C 0.4478(5) 0.5427(7) 0.4043(6) 0.089(3) Uani 1 d . . .
H15 H 0.4851 0.5882 0.3894 0.107 Uiso 1 calc R . .
C65 C 0.6961(5) -0.2103(7) 0.3303(4) 0.078(2) Uani 1 d . . .
H65 H 0.7358 -0.2472 0.3133 0.094 Uiso 1 calc R . .
C14 C 0.4069(7) 0.5802(7) 0.4555(5) 0.098(4) Uani 1 d . . .
H14 H 0.4175 0.6507 0.4767 0.117 Uiso 1 calc R . .
C99 C 0.4841(6) 0.4376(10) -0.1460(8) 0.125(4) Uani 1 d . . .
H99 H 0.5029 0.5165 -0.1405 0.151 Uiso 1 calc R . .
Cl2 Cl 0.4814(3) 0.3749(4) -0.0645(3) 0.189(2) Uani 1 d . . .
Cl3 Cl 0.5436(7) 0.3583(5) -0.1891(4) 0.326(6) Uani 1 d . . .
Cl4 Cl 0.4051(4) 0.4447(9) -0.1815(6) 0.464(10) Uani 1 d . . .

loop_
_atom_site_aniso_label
_atom_site_aniso_U_11
_atom_site_aniso_U_22
_atom_site_aniso_U_33
_atom_site_aniso_U_23
_atom_site_aniso_U_13
_atom_site_aniso_U_12
Pd 0.0331(3) 0.0317(3) 0.0313(3) -0.00504(15) 0.00026(16) 0.00060(16)
P1 0.0357(7) 0.0338(7) 0.0310(7) -0.0054(5) -0.0006(5) 0.0056(6)
P2 0.0333(7) 0.0390(8) 0.0315(7) -0.0033(6) 0.0025(5) 0.0018(6)
Cl 0.0461(8) 0.0602(9) 0.0358(7) -0.0136(6) -0.0063(6) 0.0041(7)
O71 0.060(3) 0.043(2) 0.053(3) 0.000(2) -0.006(2) -0.013(2)
N1 0.033(2) 0.038(2) 0.035(2) -0.0096(19) 0.0045(18) -0.002(2)
C6 0.039(3) 0.043(3) 0.034(3) -0.005(2) 0.003(2) -0.001(2)
O72 0.091(4) 0.069(3) 0.049(3) 0.021(2) -0.006(3) -0.015(3)
C21 0.039(3) 0.046(3) 0.026(3) -0.003(2) 0.000(2) 0.006(2)
C11 0.051(4) 0.038(3) 0.042(3) -0.013(2) -0.009(3) 0.014(3)
C61 0.044(3) 0.046(3) 0.038(3) -0.005(2) 0.002(2) 0.005(3)
C46 0.062(4) 0.060(4) 0.044(4) -0.002(3) 0.016(3) -0.005(3)
C35 0.071(4) 0.034(3) 0.039(3) 0.006(2) -0.003(3) 0.009(3)
C36 0.050(3) 0.029(3) 0.047(3) -0.002(2) -0.003(3) 0.006(2)
O25 0.096(4) 0.090(4) 0.034(3) -0.002(2) -0.006(2) -0.008(3)
C62 0.057(4) 0.044(3) 0.042(3) -0.007(3) 0.004(3) -0.002(3)
C41 0.031(3) 0.057(4) 0.033(3) -0.001(3) 0.001(2) 0.001(3)
C5 0.050(4) 0.067(4) 0.034(3) -0.011(3) 0.004(3) -0.004(3)
C22 0.043(3) 0.046(3) 0.043(3) 0.001(3) 0.000(3) 0.003(3)
C23 0.069(5) 0.059(4) 0.040(3) 0.012(3) -0.003(3) 0.000(3)
C26 0.048(4) 0.068(4) 0.045(4) 0.006(3) 0.010(3) 0.015(3)
C56 0.036(3) 0.071(4) 0.055(4) 0.009(3) -0.007(3) -0.003(3)
C2 0.049(4) 0.043(3) 0.050(4) -0.013(3) 0.007(3) -0.007(3)
C31 0.039(3) 0.033(3) 0.041(3) -0.004(2) 0.004(2) 0.009(2)
C32 0.049(3) 0.039(3) 0.041(3) 0.004(2) -0.001(3) -0.004(3)
C51 0.039(3) 0.054(4) 0.036(3) -0.006(3) 0.003(2) -0.006(3)
C7 0.041(3) 0.048(3) 0.044(3) 0.003(3) -0.002(3) 0.000(3)
C3 0.060(4) 0.051(4) 0.063(4) -0.020(3) 0.009(3) -0.021(3)
C66 0.054(4) 0.066(4) 0.058(4) 0.002(3) 0.008(3) 0.023(4)
C4 0.065(4) 0.074(5) 0.047(4) -0.024(4) -0.001(3) -0.016(4)
C34 0.070(5) 0.058(4) 0.045(4) -0.003(3) -0.019(3) 0.002(4)
C45 0.070(5) 0.098(7) 0.045(4) 0.019(4) 0.009(4) -0.003(4)
C63 0.100(6) 0.040(4) 0.045(4) 0.001(3) 0.006(4) 0.001(4)
C12 0.097(6) 0.053(4) 0.049(4) -0.014(3) 0.006(4) 0.008(4)
C43 0.057(4) 0.078(5) 0.049(4) -0.024(4) -0.001(3) 0.004(4)
C24 0.057(4) 0.088(5) 0.045(4) 0.019(4) 0.006(3) -0.007(4)
C52 0.040(3) 0.059(4) 0.066(4) -0.013(3) -0.004(3) 0.004(3)
C33 0.061(4) 0.056(4) 0.053(4) 0.001(3) -0.017(3) -0.009(3)
C44 0.075(5) 0.106(7) 0.038(4) -0.007(4) 0.005(4) 0.016(5)
C42 0.042(3) 0.055(4) 0.047(4) -0.012(3) 0.003(3) 0.006(3)
C54 0.054(4) 0.088(6) 0.051(4) -0.013(4) 0.006(3) -0.030(4)
C64 0.112(7) 0.050(4) 0.052(4) -0.002(3) -0.009(4) 0.024(4)
C25 0.048(4) 0.095(6) 0.055(4) 0.005(4) 0.016(3) 0.004(4)
C53 0.062(4) 0.048(4) 0.072(5) -0.013(3) 0.002(4) -0.016(3)
C16 0.058(4) 0.045(4) 0.093(6) -0.022(4) -0.011(4) 0.002(3)
C13 0.148(10) 0.069(6) 0.059(5) -0.030(4) 0.002(6) 0.017(6)
C55 0.035(4) 0.101(7) 0.073(5) 0.008(4) -0.009(3) -0.021(4)
C15 0.086(6) 0.042(4) 0.133(8) -0.024(5) -0.046(6) -0.003(4)
C65 0.091(6) 0.075(5) 0.069(5) -0.005(4) 0.010(4) 0.040(5)
C14 0.156(10) 0.046(5) 0.083(6) -0.033(5) -0.067(7) 0.017(6)
C99 0.105(8) 0.075(7) 0.194(13) 0.030(8) -0.013(8) -0.030(6)
Cl2 0.192(4) 0.172(4) 0.198(5) 0.061(3) -0.040(4) -0.079(3)
Cl3 0.553(17) 0.144(5) 0.294(9) -0.041(5) 0.153(10) 0.046(7)
Cl4 0.194(5) 0.562(14) 0.607(15) 0.478(14) -0.231(8) -0.240(8)

loop_
_atom_type_symbol
_atom_type_description
_atom_type_scat_dispersion_real
_atom_type_scat_dispersion_imag
_atom_type_scat_source
C C 0.0033 0.0016 'International Tables Vol C Tables 4.2.6.8 and 6.1.1.4'
H H 0.0000 0.0000 'International Tables Vol C Tables 4.2.6.8 and 6.1.1.4'
N N 0.0061 0.0033 'International Tables Vol C Tables 4.2.6.8 and 6.1.1.4'
O O 0.0106 0.0060 'International Tables Vol C Tables 4.2.6.8 and 6.1.1.4'
Pd Pd -0.9988 1.0072 'International Tables Vol C Tables 4.2.6.8 and 6.1.1.4'
P P 0.1023 0.0942 'International Tables Vol C Tables 4.2.6.8 and 6.1.1.4'
Cl Cl 0.1484 0.1585 'International Tables Vol C Tables 4.2.6.8 and 6.1.1.4'

loop_
_geom_angle_atom_site_label_1
_geom_angle_atom_site_label_2
_geom_angle_atom_site_label_3
_geom_angle
_geom_angle_site_symmetry_1
_geom_angle_site_symmetry_3
_geom_angle_publ_flag
N1 Pd Cl 170.28(13) . . ?
N1 Pd P2 91.75(13) . . ?
Cl Pd P2 88.66(7) . . ?
N1 Pd P1 91.02(13) . . ?
Cl Pd P1 89.44(7) . . ?
P2 Pd P1 174.36(5) . . ?
C21 P1 C11 108.7(3) . . ?
C21 P1 C31 104.3(3) . . ?
C11 P1 C31 106.1(3) . . ?
C21 P1 Pd 115.41(19) . . ?
C11 P1 Pd 109.9(2) . . ?
C31 P1 Pd 111.83(19) . . ?
C61 P2 C51 108.0(3) . . ?
C61 P2 C41 104.4(3) . . ?
C51 P2 C41 106.7(3) . . ?
C61 P2 Pd 115.3(2) . . ?
C51 P2 Pd 109.3(2) . . ?
C41 P2 Pd 112.69(19) . . ?
C2 N1 C6 121.2(5) . . ?
C2 N1 Pd 113.8(4) . . ?
C6 N1 Pd 125.0(4) . . ?
N1 C6 C5 119.5(5) . . ?
N1 C6 C7 119.1(5) . . ?
C5 C6 C7 121.5(6) . . ?
C22 C21 C26 118.1(6) . . ?
C22 C21 P1 119.9(4) . . ?
C26 C21 P1 122.0(5) . . ?
C16 C11 C12 119.6(6) . . ?
C16 C11 P1 118.4(5) . . ?
C12 C11 P1 122.0(6) . . ?
C66 C61 C62 118.3(6) . . ?
C66 C61 P2 121.3(5) . . ?
C62 C61 P2 120.4(5) . . ?
C41 C46 C45 119.7(7) . . ?
C34 C35 C36 121.1(6) . . ?
C35 C36 C31 119.4(6) . . ?
C63 C62 C61 120.1(6) . . ?
C46 C41 C42 118.9(6) . . ?
C46 C41 P2 121.0(5) . . ?
C42 C41 P2 119.6(5) . . ?
O25 C5 C4 119.8(6) . . ?
O25 C5 C6 120.8(6) . . ?
C4 C5 C6 119.3(6) . . ?
C23 C22 C21 120.5(6) . . ?
C24 C23 C22 120.4(6) . . ?
C25 C26 C21 121.1(6) . . ?
C51 C56 C55 120.6(7) . . ?
N1 C2 C3 121.2(6) . . ?
C32 C31 C36 118.8(5) . . ?
C32 C31 P1 120.3(4) . . ?
C36 C31 P1 120.2(4) . . ?
C33 C32 C31 120.9(6) . . ?
C52 C51 C56 117.9(6) . . ?
C52 C51 P2 118.4(5) . . ?
C56 C51 P2 123.8(5) . . ?
O71 C7 O72 124.6(6) . . ?
O71 C7 C6 120.5(5) . . ?
O72 C7 C6 114.8(5) . . ?
C2 C3 C4 118.9(6) . . ?
C65 C66 C61 120.8(7) . . ?
C5 C4 C3 119.9(6) . . ?
C35 C34 C33 119.8(6) . . ?
C44 C45 C46 119.7(7) . . ?
C64 C63 C62 121.0(7) . . ?
C13 C12 C11 119.4(9) . . ?
C44 C43 C42 120.3(7) . . ?
C23 C24 C25 120.2(7) . . ?
C51 C52 C53 121.4(6) . . ?
C34 C33 C32 119.9(6) . . ?
C43 C44 C45 121.0(7) . . ?
C43 C42 C41 120.4(7) . . ?
C55 C54 C53 119.5(7) . . ?
C63 C64 C65 119.6(7) . . ?
C26 C25 C24 119.7(7) . . ?
C54 C53 C52 119.6(7) . . ?
C11 C16 C15 120.4(8) . . ?
C14 C13 C12 120.3(9) . . ?
C54 C55 C56 121.0(7) . . ?
C14 C15 C16 119.2(10) . . ?
C64 C65 C66 120.3(7) . . ?
C15 C14 C13 121.2(7) . . ?
Cl4 C99 Cl3 115.3(11) . . ?
Cl4 C99 Cl2 110.1(8) . . ?
Cl3 C99 Cl2 106.0(7) . . ?

loop_
_geom_bond_atom_site_label_1
_geom_bond_atom_site_label_2
_geom_bond_distance
_geom_bond_site_symmetry_2
_geom_bond_publ_flag
Pd N1 2.081(5) . ?
Pd Cl 2.306(3) . ?
Pd P2 2.328(2) . ?
Pd P1 2.336(2) . ?
P1 C21 1.818(6) . ?
P1 C11 1.822(6) . ?
P1 C31 1.829(6) . ?
P2 C61 1.812(6) . ?
P2 C51 1.821(6) . ?
P2 C41 1.827(6) . ?
O71 C7 1.238(7) . ?
N1 C2 1.332(8) . ?
N1 C6 1.352(7) . ?
C6 C5 1.396(8) . ?
C6 C7 1.503(8) . ?
O72 C7 1.274(7) . ?
C21 C22 1.392(8) . ?
C21 C26 1.403(9) . ?
C11 C16 1.375(10) . ?
C11 C12 1.388(9) . ?
C61 C66 1.389(9) . ?
C61 C62 1.403(9) . ?
C46 C41 1.370(9) . ?
C46 C45 1.407(10) . ?
C35 C34 1.369(9) . ?
C35 C36 1.386(9) . ?
C36 C31 1.398(8) . ?
O25 C5 1.332(8) . ?
C62 C63 1.384(9) . ?
C41 C42 1.388(9) . ?
C5 C4 1.374(10) . ?
C22 C23 1.378(9) . ?
C23 C24 1.374(10) . ?
C26 C25 1.370(10) . ?
C56 C51 1.385(9) . ?
C56 C55 1.386(10) . ?
C2 C3 1.376(9) . ?
C31 C32 1.389(8) . ?
C32 C33 1.380(9) . ?
C51 C52 1.384(10) . ?
C3 C4 1.378(10) . ?
C66 C65 1.381(11) . ?
C34 C33 1.379(10) . ?
C45 C44 1.352(12) . ?
C63 C64 1.365(11) . ?
C12 C13 1.384(12) . ?
C43 C44 1.346(12) . ?
C43 C42 1.374(9) . ?
C24 C25 1.383(11) . ?
C52 C53 1.392(9) . ?
C54 C55 1.365(12) . ?
C54 C53 1.378(11) . ?
C64 C65 1.382(12) . ?
C16 C15 1.398(10) . ?
C13 C14 1.366(15) . ?
C15 C14 1.356(15) . ?
C99 Cl4 1.593(13) . ?
C99 Cl3 1.694(15) . ?
C99 Cl2 1.745(14) . ?
